data_7157308
loop_
_publ_author_name
'Yuan, Chunhao'
'Zhang, Hui'
'Yuan, Mengna'
'Xie, Lei'
'Cao, Xiaoqun'

_publ_section_title
;
 Synthesis of 1,4-diazepinone derivatives via a domino
 aza-Michael/S<sub>N</sub>2 cyclization of 1-azadienes with
 \a-halogenoacetamides.
;
_journal_issue 6
_journal_name_full 'Organic &amp; biomolecular chemistry'
_journal_page_first 1082
_journal_page_last 1086
_journal_paper_doi 10.1039/c9ob02626f
_journal_volume 18
_journal_year 2020
_chemical_formula_sum 'C27 H26 N2 O6 S'
_chemical_formula_weight 506.56
_space_group_crystal_system triclinic
_space_group_IT_number 2
_space_group_name_Hall '-P 1'
_space_group_name_H-M_alt 'P -1'
_atom_sites_solution_hydrogens geom
_audit_block_doi 10.5517/ccdc.csd.cc244t8d
_audit_creation_method SHELXL-2018/3
_audit_update_record
;
2019-12-06 deposited with the CCDC.	2020-01-15 downloaded from the CCDC.
;
_cell_angle_alpha 79.614(2)
_cell_angle_beta 82.176(2)
_cell_angle_gamma 76.804(2)
_cell_formula_units_Z 2
_cell_length_a 8.8523(4)
_cell_length_b 10.2310(5)
_cell_length_c 14.4737(6)
_cell_measurement_reflns_used 5462
_cell_measurement_temperature 193(2)
_cell_measurement_theta_max 28.18
_cell_measurement_theta_min 2.90
_cell_volume 1249.14(10)
_computing_structure_refinement 'SHELXL-2018/3 (Sheldrick, 2018)'
_computing_structure_solution 'SHELXT 2014/5 (Sheldrick, 2014)'
_diffrn_ambient_temperature 193(2)
_diffrn_measured_fraction_theta_full 0.986
_diffrn_measured_fraction_theta_max 0.985
_diffrn_measurement_device_type 'Bruker APEX-II CCD'
_diffrn_measurement_method '\f and \w scans'
_diffrn_radiation_type MoK\a
_diffrn_radiation_wavelength 0.71073
_diffrn_reflns_av_R_equivalents 0.0343
_diffrn_reflns_av_unetI/netI 0.0461
_diffrn_reflns_Laue_measured_fraction_full 0.986
_diffrn_reflns_Laue_measured_fraction_max 0.985
_diffrn_reflns_limit_h_max 11
_diffrn_reflns_limit_h_min -11
_diffrn_reflns_limit_k_max 13
_diffrn_reflns_limit_k_min -13
_diffrn_reflns_limit_l_max 19
_diffrn_reflns_limit_l_min -18
_diffrn_reflns_number 12452
_diffrn_reflns_point_group_measured_fraction_full 0.986
_diffrn_reflns_point_group_measured_fraction_max 0.985
_diffrn_reflns_theta_full 25.242
_diffrn_reflns_theta_max 28.248
_diffrn_reflns_theta_min 2.330
_exptl_absorpt_coefficient_mu 0.175
_exptl_crystal_density_diffrn 1.347
_exptl_crystal_description block
_exptl_crystal_F_000 532
_exptl_crystal_size_max 0.170
_exptl_crystal_size_mid 0.150
_exptl_crystal_size_min 0.110
_refine_diff_density_max 0.247
_refine_diff_density_min -0.302
_refine_diff_density_rms 0.037
_refine_ls_extinction_method none
_refine_ls_goodness_of_fit_ref 1.021
_refine_ls_hydrogen_treatment constr
_refine_ls_matrix_type full
_refine_ls_number_parameters 326
_refine_ls_number_reflns 6095
_refine_ls_number_restraints 0
_refine_ls_restrained_S_all 1.021
_refine_ls_R_factor_all 0.0565
_refine_ls_R_factor_gt 0.0428
_refine_ls_shift/su_max 0.001
_refine_ls_shift/su_mean 0.000
_refine_ls_structure_factor_coef Fsqd
_refine_ls_weighting_details 'w=1/[\s^2^(Fo^2^)+(0.0417P)^2^+0.3959P] where P=(Fo^2^+2Fc^2^)/3'
_refine_ls_weighting_scheme calc
_refine_ls_wR_factor_gt 0.1053
_refine_ls_wR_factor_ref 0.1158
_reflns_Friedel_coverage 0.000
_reflns_number_gt 4924
_reflns_number_total 6095
_reflns_threshold_expression 'I > 2\s(I)'
_cod_data_source_file c9ob02626f2.cif
_cod_data_source_block 20190909LI_ZNZ5256_28_3_0m_a
_cod_depositor_comments 'Adding full bibliography for 7157308--7157309.cif.'
_cod_database_code 7157308
_shelx_shelxl_version_number 2018/3
_shelx_space_group_comment
;
The symmetry employed for this shelxl refinement is uniquely defined
by the following loop, which should always be used as a source of
symmetry information in preference to the above space-group names.
They are only intended as comments.
;
_shelx_estimated_absorpt_t_min 0.971
_shelx_estimated_absorpt_t_max 0.981

loop_
_space_group_symop_operation_xyz
'x, y, z'
'-x, -y, -z'

loop_
_atom_site_label
_atom_site_type_symbol
_atom_site_fract_x
_atom_site_fract_y
_atom_site_fract_z
_atom_site_U_iso_or_equiv
_atom_site_adp_type
_atom_site_occupancy
_atom_site_site_symmetry_order
_atom_site_calc_flag
_atom_site_refinement_flags_posn
_atom_site_refinement_flags_adp
C1 C 0.4662(2) 1.09390(17) 0.83261(12) 0.0419(4) Uani 1 1 d . .
H1 H 0.539738 1.127750 0.785690 0.050 Uiso 1 1 calc R U
C2 C 0.3381(2) 1.18178(19) 0.86917(14) 0.0508(4) Uani 1 1 d . .
H2 H 0.323367 1.276768 0.847667 0.061 Uiso 1 1 calc R U
C3 C 0.2323(2) 1.1312(2) 0.93668(14) 0.0562(5) Uani 1 1 d . .
H3 H 0.144036 1.191731 0.961208 0.067 Uiso 1 1 calc R U
C4 C 0.2526(2) 0.9937(2) 0.96924(13) 0.0551(5) Uani 1 1 d . .
H4 H 0.178622 0.960212 1.016003 0.066 Uiso 1 1 calc R U
C5 C 0.3809(2) 0.90410(18) 0.93385(11) 0.0445(4) Uani 1 1 d . .
H5 H 0.396120 0.809320 0.956263 0.053 Uiso 1 1 calc R U
C6 C 0.48561(18) 0.95549(16) 0.86556(11) 0.0354(3) Uani 1 1 d . .
C7 C 0.54392(17) 0.67618(15) 0.72883(10) 0.0320(3) Uani 1 1 d . .
C8 C 0.40086(18) 0.65805(16) 0.79142(11) 0.0351(3) Uani 1 1 d . .
C9 C 0.26344(19) 0.75550(19) 0.77983(12) 0.0453(4) Uani 1 1 d . .
H9 H 0.261454 0.831444 0.731014 0.054 Uiso 1 1 calc R U
C10 C 0.1298(2) 0.7417(2) 0.83947(15) 0.0579(5) Uani 1 1 d . .
H10 H 0.035656 0.807060 0.830425 0.069 Uiso 1 1 calc R U
C11 C 0.1327(2) 0.6339(2) 0.91154(15) 0.0591(5) Uani 1 1 d . .
H11 H 0.040649 0.625056 0.952193 0.071 Uiso 1 1 calc R U
C12 C 0.2687(2) 0.5386(2) 0.92513(13) 0.0548(5) Uani 1 1 d . .
H12 H 0.271157 0.465302 0.975992 0.066 Uiso 1 1 calc R U
C13 C 0.4019(2) 0.54985(18) 0.86446(11) 0.0441(4) Uani 1 1 d . .
H13 H 0.494879 0.482763 0.873003 0.053 Uiso 1 1 calc R U
C14 C 0.63399(16) 0.59292(15) 0.67162(10) 0.0314(3) Uani 1 1 d . .
C15 C 0.59002(18) 0.46872(16) 0.65177(10) 0.0351(3) Uani 1 1 d . .
C16 C 0.6577(2) 0.30300(18) 0.54868(13) 0.0484(4) Uani 1 1 d . .
H16A H 0.548993 0.311229 0.535144 0.058 Uiso 1 1 calc R U
H16B H 0.682664 0.226091 0.600327 0.058 Uiso 1 1 calc R U
C17 C 0.7674(2) 0.2805(2) 0.46265(14) 0.0529(5) Uani 1 1 d . .
H17A H 0.736801 0.354114 0.410894 0.079 Uiso 1 1 calc R U
H17B H 0.764113 0.193421 0.444642 0.079 Uiso 1 1 calc R U
H17C H 0.873492 0.279202 0.475818 0.079 Uiso 1 1 calc R U
C18 C 0.78270(17) 0.62991(15) 0.62150(10) 0.0342(3) Uani 1 1 d . .
H18A H 0.839424 0.656385 0.667195 0.041 Uiso 1 1 calc R U
H18B H 0.849747 0.549109 0.597466 0.041 Uiso 1 1 calc R U
C19 C 0.6884(2) 0.87245(17) 0.55022(11) 0.0414(4) Uani 1 1 d . .
C20 C 0.5760(2) 0.90137(17) 0.63684(12) 0.0464(4) Uani 1 1 d . .
H20A H 0.585720 0.989600 0.651796 0.056 Uiso 1 1 calc R U
H20B H 0.468925 0.913356 0.619179 0.056 Uiso 1 1 calc R U
C21 C 0.7948(2) 0.7074(2) 0.38568(12) 0.0465(4) Uani 1 1 d . .
H21A H 0.708288 0.785890 0.370764 0.056 Uiso 1 1 calc R U
H21B H 0.752949 0.623367 0.399452 0.056 Uiso 1 1 calc R U
C22 C 0.92028(17) 0.69972(17) 0.30490(11) 0.0371(3) Uani 1 1 d . .
C23 C 0.9519(2) 0.59333(17) 0.25375(12) 0.0420(4) Uani 1 1 d . .
H23 H 0.892997 0.524167 0.269313 0.050 Uiso 1 1 calc R U
C24 C 1.0691(2) 0.58704(19) 0.17988(13) 0.0487(4) Uani 1 1 d . .
H24 H 1.090655 0.513442 0.145063 0.058 Uiso 1 1 calc R U
C25 C 1.1544(2) 0.6870(2) 0.15680(13) 0.0533(5) Uani 1 1 d . .
H25 H 1.235366 0.682068 0.106434 0.064 Uiso 1 1 calc R U
C26 C 1.1223(2) 0.7944(2) 0.20683(13) 0.0554(5) Uani 1 1 d . .
H26 H 1.180555 0.863946 0.190454 0.066 Uiso 1 1 calc R U
C27 C 1.0057(2) 0.8011(2) 0.28060(12) 0.0481(4) Uani 1 1 d . .
H27 H 0.983883 0.875366 0.314847 0.058 Uiso 1 1 calc R U
N1 N 0.75492(16) 0.74156(14) 0.54256(9) 0.0400(3) Uani 1 1 d . .
N2 N 0.59052(16) 0.80273(13) 0.72370(9) 0.0371(3) Uani 1 1 d . .
O1 O 0.67822(15) 0.72033(12) 0.88074(9) 0.0500(3) Uani 1 1 d . .
O2 O 0.76358(14) 0.91976(14) 0.78119(11) 0.0584(4) Uani 1 1 d . .
O3 O 0.70282(17) 0.96691(14) 0.48752(9) 0.0568(3) Uani 1 1 d . .
O4 O 0.86767(13) 0.72315(13) 0.46512(7) 0.0442(3) Uani 1 1 d . .
O5 O 0.67664(14) 0.42803(12) 0.57528(8) 0.0459(3) Uani 1 1 d . .
O6 O 0.49125(16) 0.41333(14) 0.69500(9) 0.0570(4) Uani 1 1 d . .
S1 S 0.64530(4) 0.84403(4) 0.81655(3) 0.03848(11) Uani 1 1 d . .

loop_
_atom_site_aniso_label
_atom_site_aniso_U_11
_atom_site_aniso_U_22
_atom_site_aniso_U_33
_atom_site_aniso_U_23
_atom_site_aniso_U_13
_atom_site_aniso_U_12
C1 0.0465(9) 0.0333(8) 0.0479(9) -0.0104(7) -0.0130(7) -0.0045(7)
C2 0.0586(11) 0.0371(9) 0.0557(10) -0.0148(8) -0.0213(9) 0.0070(8)
C3 0.0527(11) 0.0594(12) 0.0538(11) -0.0265(9) -0.0143(9) 0.0130(9)
C4 0.0553(11) 0.0655(13) 0.0418(9) -0.0175(9) 0.0013(8) -0.0035(9)
C5 0.0564(10) 0.0393(9) 0.0369(8) -0.0094(7) -0.0074(7) -0.0039(7)
C6 0.0380(8) 0.0326(8) 0.0373(7) -0.0127(6) -0.0121(6) -0.0005(6)
C7 0.0371(7) 0.0295(7) 0.0297(7) -0.0041(5) -0.0088(6) -0.0048(6)
C8 0.0371(7) 0.0360(8) 0.0343(7) -0.0124(6) -0.0043(6) -0.0058(6)
C9 0.0414(9) 0.0472(10) 0.0467(9) -0.0131(8) -0.0098(7) -0.0006(7)
C10 0.0359(9) 0.0714(14) 0.0696(13) -0.0314(11) -0.0033(8) -0.0028(9)
C11 0.0533(11) 0.0689(14) 0.0623(12) -0.0326(11) 0.0168(9) -0.0230(10)
C12 0.0692(12) 0.0513(11) 0.0451(10) -0.0155(8) 0.0137(9) -0.0198(9)
C13 0.0514(9) 0.0404(9) 0.0383(8) -0.0094(7) 0.0021(7) -0.0064(7)
C14 0.0346(7) 0.0291(7) 0.0303(7) -0.0036(5) -0.0058(5) -0.0059(6)
C15 0.0394(8) 0.0327(8) 0.0339(7) -0.0076(6) -0.0021(6) -0.0080(6)
C16 0.0593(11) 0.0398(9) 0.0538(10) -0.0204(8) 0.0047(8) -0.0216(8)
C17 0.0588(11) 0.0506(11) 0.0574(11) -0.0273(9) 0.0036(9) -0.0185(9)
C18 0.0357(7) 0.0314(7) 0.0361(7) -0.0050(6) -0.0044(6) -0.0079(6)
C19 0.0494(9) 0.0382(9) 0.0391(8) 0.0011(7) -0.0108(7) -0.0158(7)
C20 0.0638(11) 0.0284(8) 0.0437(9) -0.0010(7) -0.0069(8) -0.0053(7)
C21 0.0387(8) 0.0673(12) 0.0392(8) -0.0123(8) -0.0043(7) -0.0194(8)
C22 0.0340(7) 0.0429(9) 0.0344(7) -0.0023(6) -0.0068(6) -0.0086(6)
C23 0.0462(9) 0.0359(9) 0.0437(9) 0.0000(7) -0.0081(7) -0.0105(7)
C24 0.0532(10) 0.0421(10) 0.0454(9) -0.0087(7) -0.0047(8) 0.0025(8)
C25 0.0426(9) 0.0725(14) 0.0411(9) -0.0051(9) 0.0013(7) -0.0105(9)
C26 0.0576(11) 0.0714(13) 0.0456(10) -0.0034(9) -0.0020(8) -0.0368(10)
C27 0.0559(10) 0.0512(11) 0.0442(9) -0.0107(8) -0.0038(8) -0.0235(8)
N1 0.0461(7) 0.0418(8) 0.0316(6) -0.0035(5) 0.0009(5) -0.0125(6)
N2 0.0505(8) 0.0276(6) 0.0342(6) -0.0065(5) -0.0070(5) -0.0071(5)
O1 0.0596(7) 0.0382(7) 0.0512(7) -0.0129(5) -0.0263(6) 0.0089(5)
O2 0.0391(6) 0.0529(8) 0.0910(10) -0.0288(7) -0.0036(6) -0.0136(6)
O3 0.0694(9) 0.0462(8) 0.0525(7) 0.0110(6) -0.0079(6) -0.0207(6)
O4 0.0377(6) 0.0650(8) 0.0330(6) -0.0067(5) -0.0013(4) -0.0192(5)
O5 0.0573(7) 0.0387(6) 0.0475(6) -0.0196(5) 0.0121(5) -0.0220(5)
O6 0.0642(8) 0.0592(8) 0.0578(8) -0.0268(6) 0.0203(6) -0.0352(7)
S1 0.0363(2) 0.0335(2) 0.0482(2) -0.01475(16) -0.01226(16) -0.00129(15)

loop_
_atom_type_symbol
_atom_type_description
_atom_type_scat_dispersion_real
_atom_type_scat_dispersion_imag
_atom_type_scat_source
C C 0.0033 0.0016 'International Tables Vol C Tables 4.2.6.8 and 6.1.1.4'
H H 0.0000 0.0000 'International Tables Vol C Tables 4.2.6.8 and 6.1.1.4'
N N 0.0061 0.0033 'International Tables Vol C Tables 4.2.6.8 and 6.1.1.4'
O O 0.0106 0.0060 'International Tables Vol C Tables 4.2.6.8 and 6.1.1.4'
S S 0.1246 0.1234 'International Tables Vol C Tables 4.2.6.8 and 6.1.1.4'

loop_
_geom_angle_atom_site_label_1
_geom_angle_atom_site_label_2
_geom_angle_atom_site_label_3
_geom_angle
C2 C1 C6 119.00(17)
C2 C1 H1 120.5
C6 C1 H1 120.5
C3 C2 C1 119.83(18)
C3 C2 H2 120.1
C1 C2 H2 120.1
C2 C3 C4 120.82(17)
C2 C3 H3 119.6
C4 C3 H3 119.6
C3 C4 C5 120.18(19)
C3 C4 H4 119.9
C5 C4 H4 119.9
C6 C5 C4 118.63(17)
C6 C5 H5 120.7
C4 C5 H5 120.7
C5 C6 C1 121.53(15)
C5 C6 S1 119.64(13)
C1 C6 S1 118.81(13)
C14 C7 N2 114.30(13)
C14 C7 C8 129.20(14)
N2 C7 C8 116.42(13)
C13 C8 C9 118.95(15)
C13 C8 C7 121.54(14)
C9 C8 C7 119.43(15)
C10 C9 C8 120.05(18)
C10 C9 H9 120.0
C8 C9 H9 120.0
C11 C10 C9 120.31(18)
C11 C10 H10 119.8
C9 C10 H10 119.8
C10 C11 C12 120.22(18)
C10 C11 H11 119.9
C12 C11 H11 119.9
C11 C12 C13 119.85(19)
C11 C12 H12 120.1
C13 C12 H12 120.1
C12 C13 C8 120.59(17)
C12 C13 H13 119.7
C8 C13 H13 119.7
C7 C14 C15 123.16(13)
C7 C14 C18 118.53(13)
C15 C14 C18 118.25(12)
O6 C15 O5 123.56(14)
O6 C15 C14 126.87(14)
O5 C15 C14 109.55(12)
O5 C16 C17 106.58(14)
O5 C16 H16A 110.4
C17 C16 H16A 110.4
O5 C16 H16B 110.4
C17 C16 H16B 110.4
H16A C16 H16B 108.6
C16 C17 H17A 109.5
C16 C17 H17B 109.5
H17A C17 H17B 109.5
C16 C17 H17C 109.5
H17A C17 H17C 109.5
H17B C17 H17C 109.5
N1 C18 C14 112.68(12)
N1 C18 H18A 109.1
C14 C18 H18A 109.1
N1 C18 H18B 109.1
C14 C18 H18B 109.1
H18A C18 H18B 107.8
O3 C19 N1 123.25(17)
O3 C19 C20 118.22(16)
N1 C19 C20 118.18(14)
N2 C20 C19 118.98(14)
N2 C20 H20A 107.6
C19 C20 H20A 107.6
N2 C20 H20B 107.6
C19 C20 H20B 107.6
H20A C20 H20B 107.0
O4 C21 C22 105.87(12)
O4 C21 H21A 110.6
C22 C21 H21A 110.6
O4 C21 H21B 110.6
C22 C21 H21B 110.6
H21A C21 H21B 108.7
C23 C22 C27 119.30(15)
C23 C22 C21 120.96(15)
C27 C22 C21 119.74(16)
C22 C23 C24 120.27(16)
C22 C23 H23 119.9
C24 C23 H23 119.9
C25 C24 C23 120.16(17)
C25 C24 H24 119.9
C23 C24 H24 119.9
C24 C25 C26 119.92(17)
C24 C25 H25 120.0
C26 C25 H25 120.0
C25 C26 C27 120.19(17)
C25 C26 H26 119.9
C27 C26 H26 119.9
C26 C27 C22 120.16(17)
C26 C27 H27 119.9
C22 C27 H27 119.9
C19 N1 O4 115.01(13)
C19 N1 C18 125.62(13)
O4 N1 C18 112.29(12)
C7 N2 C20 119.34(12)
C7 N2 S1 120.93(10)
C20 N2 S1 119.51(11)
N1 O4 C21 109.63(11)
C15 O5 C16 117.45(12)
O1 S1 O2 120.83(8)
O1 S1 N2 105.41(7)
O2 S1 N2 105.85(8)
O1 S1 C6 109.45(8)
O2 S1 C6 107.25(8)
N2 S1 C6 107.31(7)

loop_
_geom_bond_atom_site_label_1
_geom_bond_atom_site_label_2
_geom_bond_distance
C1 C2 1.385(2)
C1 C6 1.389(2)
C1 H1 0.9500
C2 C3 1.375(3)
C2 H2 0.9500
C3 C4 1.379(3)
C3 H3 0.9500
C4 C5 1.389(2)
C4 H4 0.9500
C5 C6 1.378(2)
C5 H5 0.9500
C6 S1 1.7562(15)
C7 C14 1.346(2)
C7 N2 1.4327(19)
C7 C8 1.481(2)
C8 C13 1.385(2)
C8 C9 1.394(2)
C9 C10 1.385(3)
C9 H9 0.9500
C10 C11 1.372(3)
C10 H10 0.9500
C11 C12 1.378(3)
C11 H11 0.9500
C12 C13 1.385(2)
C12 H12 0.9500
C13 H13 0.9500
C14 C15 1.496(2)
C14 C18 1.507(2)
C15 O6 1.1943(19)
C15 O5 1.3328(18)
C16 O5 1.4510(18)
C16 C17 1.489(2)
C16 H16A 0.9900
C16 H16B 0.9900
C17 H17A 0.9800
C17 H17B 0.9800
C17 H17C 0.9800
C18 N1 1.4657(19)
C18 H18A 0.9900
C18 H18B 0.9900
C19 O3 1.2175(19)
C19 N1 1.352(2)
C19 C20 1.520(2)
C20 N2 1.464(2)
C20 H20A 0.9900
C20 H20B 0.9900
C21 O4 1.4422(19)
C21 C22 1.499(2)
C21 H21A 0.9900
C21 H21B 0.9900
C22 C23 1.381(2)
C22 C27 1.388(2)
C23 C24 1.384(2)
C23 H23 0.9500
C24 C25 1.374(3)
C24 H24 0.9500
C25 C26 1.379(3)
C25 H25 0.9500
C26 C27 1.380(3)
C26 H26 0.9500
C27 H27 0.9500
N1 O4 1.4049(16)
N2 S1 1.6419(13)
O1 S1 1.4251(13)
O2 S1 1.4283(13)
